data_7234922
loop_
_publ_author_name
'Li, Maofan'
'Teng, Bing'
'Han, Shiguo'
'Yang, Tao'
'Li, Yaobin'
'Liu, Yi'
'Zhang, Xinyuan'
'Liu, Xitao'
'Luo, Junhua'
'Sun, Zhihua'

_publ_section_title
;
 Near-room-temperature tunable dielectric response induced by dual phase
 transitions in a lead-free hybrid: (C3H8N)2SbBr5
;
_journal_issue 24
_journal_name_full CrystEngComm
_journal_page_first 3740
_journal_paper_doi 10.1039/C9CE00458K
_journal_volume 21
_journal_year 2019
_chemical_formula_moiety 'Br5 Sb, 2(C3 H8 N)'
_chemical_formula_sum 'C6 H16 Br5 N2 Sb'
_chemical_formula_weight 637.51
_space_group_crystal_system orthorhombic
_space_group_IT_number 60
_space_group_name_Hall '-P 2a 2n'
_space_group_name_H-M_alt 'P n c a'
_atom_sites_solution_hydrogens geom
_atom_sites_solution_primary iterative
_audit_block_doi 10.5517/ccdc.csd.cc21hbfb
_audit_creation_date 2019-04-16
_audit_creation_method
;
Olex2 1.2
(compiled 2018.05.29 svn.r3508 for OlexSys, GUI svn.r5506)
;
_audit_update_record
;
2019-04-25 deposited with the CCDC.	2019-05-16 downloaded from the CCDC.
;
_cell_angle_alpha 90
_cell_angle_beta 90
_cell_angle_gamma 90
_cell_formula_units_Z 8
_cell_length_a 22.5314(7)
_cell_length_b 18.9885(8)
_cell_length_c 7.8845(3)
_cell_measurement_reflns_used 1984
_cell_measurement_temperature 300(2)
_cell_measurement_theta_max 24.83
_cell_measurement_theta_min 2.80
_cell_volume 3373.3(2)
_computing_molecular_graphics 'Olex2 (Dolomanov et al., 2009)'
_computing_publication_material 'Olex2 (Dolomanov et al., 2009)'
_computing_structure_refinement 'ShelXL (Sheldrick, 2015)'
_computing_structure_solution 'olex2.solve (Bourhis et al., 2015)'
_diffrn_ambient_temperature 300.15
_diffrn_measured_fraction_theta_full 0.998
_diffrn_measured_fraction_theta_max 0.998
_diffrn_measurement_device_type 'Bruker APEX-II CCD'
_diffrn_radiation_type MoK\a
_diffrn_radiation_wavelength 0.71073
_diffrn_reflns_av_R_equivalents 0.0882
_diffrn_reflns_av_unetI/netI 0.0610
_diffrn_reflns_Laue_measured_fraction_full 0.998
_diffrn_reflns_Laue_measured_fraction_max 0.998
_diffrn_reflns_limit_h_max 28
_diffrn_reflns_limit_h_min -29
_diffrn_reflns_limit_k_max 24
_diffrn_reflns_limit_k_min -21
_diffrn_reflns_limit_l_max 10
_diffrn_reflns_limit_l_min -9
_diffrn_reflns_number 19130
_diffrn_reflns_point_group_measured_fraction_full 0.998
_diffrn_reflns_point_group_measured_fraction_max 0.998
_diffrn_reflns_theta_full 25.242
_diffrn_reflns_theta_max 27.488
_diffrn_reflns_theta_min 2.797
_exptl_absorpt_coefficient_mu 13.456
_exptl_absorpt_correction_T_max 0.7456
_exptl_absorpt_correction_T_min 0.5336
_exptl_absorpt_correction_type multi-scan
_exptl_crystal_colour yellow
_exptl_crystal_density_diffrn 2.511
_exptl_crystal_description bulk
_exptl_crystal_F_000 2336
_exptl_crystal_size_max 0.3
_exptl_crystal_size_mid 0.24
_exptl_crystal_size_min 0.22
_refine_diff_density_max 0.970
_refine_diff_density_min -1.014
_refine_diff_density_rms 0.157
_refine_ls_extinction_method none
_refine_ls_goodness_of_fit_ref 1.005
_refine_ls_hydrogen_treatment constr
_refine_ls_matrix_type full
_refine_ls_number_parameters 129
_refine_ls_number_reflns 3868
_refine_ls_number_restraints 44
_refine_ls_restrained_S_all 1.006
_refine_ls_R_factor_all 0.1203
_refine_ls_R_factor_gt 0.0527
_refine_ls_shift/su_max 0.000
_refine_ls_shift/su_mean 0.000
_refine_ls_structure_factor_coef Fsqd
_refine_ls_weighting_details 'w=1/[\s^2^(Fo^2^)+(0.0539P)^2^+11.2635P] where P=(Fo^2^+2Fc^2^)/3'
_refine_ls_weighting_scheme calc
_refine_ls_wR_factor_gt 0.1171
_refine_ls_wR_factor_ref 0.1477
_reflns_Friedel_coverage 0.000
_reflns_number_gt 2035
_reflns_number_total 3868
_reflns_threshold_expression 'I > 2\s(I)'
_cod_data_source_file c9ce00458k2.cif
_cod_data_source_block new
_cod_database_code 7234922
_shelx_shelxl_version_number 2017/1
_shelx_space_group_comment
;
The symmetry employed for this shelxl refinement is uniquely defined
by the following loop, which should always be used as a source of
symmetry information in preference to the above space-group names.
They are only intended as comments.
;
_olex2_refinement_description
;
1. Fixed Uiso
 At 1.2 times of:
  All C(H) groups, All C(H,H) groups
 At 1.5 times of:
  All N(H,H,H) groups
2. Restrained distances
 C1-C2 = C2-C3 = C3-C1
 1.5 with sigma of 0.01
 C1-N1
 1.5 with sigma of 0.01
 C4-C5 = C5-C6 = C6-C4
 1.5 with sigma of 0.01
 C4-N2
 1.5 with sigma of 0.01
3. Uiso/Uaniso restraints and constraints
C1 \\sim C2 \\sim C3: within 2A with sigma of 0.01 and sigma for terminal atoms
of 0.02
C4 \\sim C5 \\sim C6: within 2A with sigma of 0.01 and sigma for terminal atoms
of 0.02
4.a Ternary CH refined with riding coordinates:
 C4(H4), C1(H1)
4.b Secondary CH2 refined with riding coordinates:
 C6(H6A,H6B), C3(H3A,H3B), C2(H2D,H2E), C5(H5A,H5B)
4.c Idealised Me refined as rotating group:
 N2(H2A,H2B,H2C), N1(H1A,H1B,H1C)
;
_olex2_submission_special_instructions 'No special instructions were received'

loop_
_space_group_symop_operation_xyz
'x, y, z'
'-x+1/2, -y, z'
'x+1/2, -y+1/2, -z+1/2'
'-x, y+1/2, -z+1/2'
'-x, -y, -z'
'x-1/2, y, -z'
'-x-1/2, y-1/2, z-1/2'
'x, -y-1/2, z-1/2'

loop_
_atom_site_label
_atom_site_type_symbol
_atom_site_fract_x
_atom_site_fract_y
_atom_site_fract_z
_atom_site_U_iso_or_equiv
_atom_site_adp_type
_atom_site_occupancy
_atom_site_site_symmetry_order
_atom_site_calc_flag
_atom_site_refinement_flags_posn
_atom_site_refinement_flags_adp
Sb1 Sb 0.40187(3) 0.13545(3) 0.23831(7) 0.0455(2) Uani 1 1 d . .
Br5 Br 0.38615(6) 0.05159(7) 0.51100(14) 0.0733(4) Uani 1 1 d . .
Br1 Br 0.38218(6) 0.03432(6) 0.02337(15) 0.0738(4) Uani 1 1 d . .
Br4 Br 0.51837(5) 0.09810(7) 0.24132(17) 0.0739(4) Uani 1 1 d . .
Br2 Br 0.27837(5) 0.16805(8) 0.22762(19) 0.0841(4) Uani 1 1 d . .
Br3 Br 0.42150(6) 0.22853(8) -0.04727(17) 0.0862(5) Uani 1 1 d . .
N2 N 0.2960(4) 0.1584(6) 0.7559(14) 0.101(4) Uani 1 1 d D .
H2A H 0.299635 0.204373 0.736530 0.152 Uiso 1 1 calc GR .
H2B H 0.327256 0.135865 0.713583 0.152 Uiso 1 1 calc GR .
H2C H 0.293868 0.150800 0.867144 0.152 Uiso 1 1 calc GR .
N1 N 0.5119(5) 0.0897(7) 0.7538(16) 0.119(5) Uani 1 1 d D .
H1A H 0.518898 0.047069 0.796464 0.178 Uiso 1 1 calc GR .
H1B H 0.486316 0.086169 0.668238 0.178 Uiso 1 1 calc GR .
H1C H 0.496633 0.117178 0.834166 0.178 Uiso 1 1 calc GR .
C6 C 0.1856(8) 0.1525(12) 0.762(3) 0.214(8) Uani 1 1 d D U
H6A H 0.150427 0.160437 0.693395 0.257 Uiso 1 1 calc R .
H6B H 0.189020 0.182047 0.861406 0.257 Uiso 1 1 calc R .
C4 C 0.2409(6) 0.1320(12) 0.673(2) 0.220(8) Uani 1 1 d D U
H4 H 0.240221 0.128246 0.549187 0.264 Uiso 1 1 calc R .
C3 C 0.5973(10) 0.1661(11) 0.820(2) 0.176(6) Uani 1 1 d D U
H3A H 0.640142 0.163467 0.829806 0.211 Uiso 1 1 calc R .
H3B H 0.576355 0.174562 0.925087 0.211 Uiso 1 1 calc R .
C1 C 0.5683(8) 0.1207(9) 0.692(2) 0.173(6) Uani 1 1 d D U
H1 H 0.594059 0.090323 0.623152 0.208 Uiso 1 1 calc R .
C2 C 0.5725(11) 0.1975(9) 0.663(2) 0.171(6) Uani 1 1 d D U
H2D H 0.536405 0.225048 0.672573 0.205 Uiso 1 1 calc R .
H2E H 0.600191 0.213953 0.577293 0.205 Uiso 1 1 calc R .
C5 C 0.2094(10) 0.0790(11) 0.772(3) 0.225(8) Uani 1 1 d D U
H5A H 0.226954 0.064011 0.878167 0.270 Uiso 1 1 calc R .
H5B H 0.188403 0.042424 0.710334 0.270 Uiso 1 1 calc R .

loop_
_atom_site_aniso_label
_atom_site_aniso_U_11
_atom_site_aniso_U_22
_atom_site_aniso_U_33
_atom_site_aniso_U_23
_atom_site_aniso_U_13
_atom_site_aniso_U_12
Sb1 0.0583(4) 0.0391(3) 0.0390(3) -0.0012(3) -0.0022(3) 0.0066(3)
Br5 0.1004(10) 0.0678(8) 0.0515(7) 0.0182(6) 0.0075(6) 0.0012(7)
Br1 0.1046(10) 0.0529(7) 0.0637(7) -0.0172(6) -0.0128(7) 0.0029(7)
Br4 0.0519(6) 0.0832(9) 0.0865(9) 0.0007(7) -0.0013(6) 0.0157(6)
Br2 0.0528(7) 0.0806(9) 0.1190(12) -0.0083(8) -0.0005(7) 0.0057(7)
Br3 0.0968(10) 0.0884(10) 0.0735(8) 0.0386(7) -0.0148(7) -0.0149(8)
N2 0.058(6) 0.083(8) 0.163(13) -0.021(8) -0.011(7) 0.003(6)
N1 0.095(9) 0.097(10) 0.164(14) -0.015(9) -0.010(8) -0.016(8)
C6 0.093(11) 0.183(18) 0.37(2) 0.016(17) 0.032(12) 0.003(11)
C4 0.105(11) 0.187(18) 0.37(2) 0.015(17) 0.038(12) 0.002(11)
C3 0.188(14) 0.137(12) 0.203(16) 0.032(11) -0.035(11) -0.029(11)
C1 0.196(14) 0.127(12) 0.196(16) 0.031(11) -0.031(11) -0.022(11)
C2 0.192(13) 0.125(12) 0.197(16) 0.040(11) -0.029(11) -0.026(11)
C5 0.115(11) 0.191(18) 0.37(2) 0.017(17) 0.034(12) 0.004(12)

loop_
_atom_type_symbol
_atom_type_description
_atom_type_scat_dispersion_real
_atom_type_scat_dispersion_imag
_atom_type_scat_source
C C 0.0033 0.0016 'International Tables Vol C Tables 4.2.6.8 and 6.1.1.4'
H H 0.0000 0.0000 'International Tables Vol C Tables 4.2.6.8 and 6.1.1.4'
Br Br -0.2901 2.4595 'International Tables Vol C Tables 4.2.6.8 and 6.1.1.4'
N N 0.0061 0.0033 'International Tables Vol C Tables 4.2.6.8 and 6.1.1.4'
Sb Sb -0.5866 1.5461 'International Tables Vol C Tables 4.2.6.8 and 6.1.1.4'

loop_
_geom_angle_atom_site_label_1
_geom_angle_atom_site_label_2
_geom_angle_atom_site_label_3
_geom_angle
_geom_angle_site_symmetry_3
Br5 Sb1 Br4 88.04(4) .
Br5 Sb1 Br2 91.35(5) .
Br5 Sb1 Br3 177.99(5) .
Br1 Sb1 Br5 93.50(5) .
Br1 Sb1 Br4 88.73(5) .
Br1 Sb1 Br2 88.54(5) .
Br1 Sb1 Br3 88.28(5) .
Br4 Sb1 Br2 177.16(5) .
Br4 Sb1 Br3 91.07(4) .
Br2 Sb1 Br3 89.63(5) .
Sb1 Br3 Sb1 154.85(6) 8_565
H2A N2 H2B 109.5 .
H2A N2 H2C 109.5 .
H2B N2 H2C 109.5 .
C4 N2 H2A 109.5 .
C4 N2 H2B 109.5 .
C4 N2 H2C 109.5 .
H1A N1 H1B 109.5 .
H1A N1 H1C 109.5 .
H1B N1 H1C 109.5 .
C1 N1 H1A 109.5 .
C1 N1 H1B 109.5 .
C1 N1 H1C 109.5 .
H6A C6 H6B 115.1 .
C4 C6 H6A 117.9 .
C4 C6 H6B 117.9 .
C4 C6 C5 58.6(5) .
C5 C6 H6A 117.9 .
C5 C6 H6B 117.9 .
N2 C4 H4 118.4 .
C6 C4 N2 113.9(15) .
C6 C4 H4 118.4 .
C5 C4 N2 113.9(18) .
C5 C4 C6 61.3(5) .
C5 C4 H4 118.4 .
H3A C3 H3B 114.9 .
C1 C3 H3A 117.8 .
C1 C3 H3B 117.8 .
C1 C3 C2 59.9(5) .
C2 C3 H3A 117.8 .
C2 C3 H3B 117.8 .
N1 C1 H1 117.2 .
C3 C1 N1 112.6(17) .
C3 C1 H1 117.2 .
C2 C1 N1 119.8(19) .
C2 C1 C3 60.1(5) .
C2 C1 H1 117.2 .
C3 C2 H2D 117.8 .
C3 C2 H2E 117.8 .
C1 C2 C3 60.0(5) .
C1 C2 H2D 117.8 .
C1 C2 H2E 117.8 .
H2D C2 H2E 114.9 .
C6 C5 H5A 117.8 .
C6 C5 H5B 117.8 .
C4 C5 C6 60.2(5) .
C4 C5 H5A 117.8 .
C4 C5 H5B 117.8 .
H5A C5 H5B 114.9 .

loop_
_geom_bond_atom_site_label_1
_geom_bond_atom_site_label_2
_geom_bond_distance
Sb1 Br5 2.6989(12)
Sb1 Br1 2.5993(12)
Sb1 Br4 2.7190(13)
Sb1 Br2 2.8520(13)
Sb1 Br3 2.8964(13)
N2 H2A 0.8900
N2 H2B 0.8900
N2 H2C 0.8900
N2 C4 1.488(10)
N1 H1A 0.8900
N1 H1B 0.8900
N1 H1C 0.8900
N1 C1 1.484(9)
C6 H6A 0.9700
C6 H6B 0.9700
C6 C4 1.480(10)
C6 C5 1.497(10)
C4 H4 0.9800
C4 C5 1.456(10)
C3 H3A 0.9700
C3 H3B 0.9700
C3 C1 1.480(10)
C3 C2 1.482(10)
C1 H1 0.9800
C1 C2 1.480(9)
C2 H2D 0.9700
C2 H2E 0.9700
C5 H5A 0.9700
C5 H5B 0.9700

loop_
_geom_hbond_atom_site_label_D
_geom_hbond_atom_site_label_H
_geom_hbond_atom_site_label_A
_geom_hbond_distance_DH
_geom_hbond_distance_HA
_geom_hbond_distance_DA
_geom_hbond_angle_DHA
_geom_hbond_site_symmetry_A
_geom_hbond_publ_flag
N2 H2A Br2 0.89 2.47 3.326(12) 161.5 8_566 yes
N2 H2B Br5 0.89 2.62 3.460(11) 157.4 . yes
N2 H2C Br2 0.89 2.88 3.745(11) 163.7 1_556 yes
N1 H1A Br1 0.89 3.06 3.785(14) 139.7 5_656 yes
N1 H1A Br4 0.89 2.90 3.630(14) 140.8 5_656 yes
N1 H1B Br5 0.89 2.66 3.495(12) 157.2 . yes
N1 H1C Br3 0.89 2.87 3.682(13) 153.3 1_556 yes
C4 H4 Br2 0.98 2.78 3.677(18) 152.2 . yes
C1 H1 Br5 0.98 2.93 3.782(19) 146.1 5_656 yes
C5 H5B Br5 0.97 2.91 3.87(3) 171.9 2 yes
